data_7157974
loop_
_publ_author_name
'Qiu, Shaotong'
'Cao, Tongxiang'
'Zhu, Shifa'

_publ_section_title
;
 Catalyst-free synthesis of isoxazolidine from nitrosoarene and haloalkyne
 via a 1,2-halo-migration/[3 + 2] cycloaddition cascade.
;
_journal_issue 14
_journal_name_full 'Organic &amp; biomolecular chemistry'
_journal_page_first 3139
_journal_page_last 3143
_journal_paper_doi 10.1039/d1ob00421b
_journal_volume 19
_journal_year 2021
_chemical_formula_moiety 'C19 H17 Br N2 O3'
_chemical_formula_sum 'C19 H17 Br N2 O3'
_chemical_formula_weight 401.25
_space_group_crystal_system monoclinic
_space_group_IT_number 14
_space_group_name_Hall '-P 2yn'
_space_group_name_H-M_alt 'P 1 21/n 1'
_atom_sites_solution_hydrogens geom
_atom_sites_solution_primary direct
_audit_creation_date 2019-09-05
_audit_creation_method
;
Olex2 1.2
(compiled 2018.05.29 svn.r3508 for OlexSys, GUI svn.r5506)
;
_audit_update_record
;
2020-08-15 deposited with the CCDC.	2021-03-17 downloaded from the CCDC.
;
_cell_angle_alpha 90
_cell_angle_beta 101.834(3)
_cell_angle_gamma 90
_cell_formula_units_Z 4
_cell_length_a 12.4819(3)
_cell_length_b 5.4926(2)
_cell_length_c 25.2518(7)
_cell_measurement_reflns_used 3261
_cell_measurement_temperature 100.00(10)
_cell_measurement_theta_max 73.3840
_cell_measurement_theta_min 3.5600
_cell_volume 1694.42(9)
_computing_cell_refinement 'CrysAlisPro 1.171.38.43f (Rigaku OD, 2015)'
_computing_data_collection 'CrysAlisPro 1.171.38.43f (Rigaku OD, 2015)'
_computing_data_reduction 'CrysAlisPro 1.171.38.43f (Rigaku OD, 2015)'
_computing_molecular_graphics 'Olex2 (Dolomanov et al., 2009)'
_computing_publication_material 'Olex2 (Dolomanov et al., 2009)'
_computing_structure_refinement 'ShelXL (Sheldrick, 2015)'
_computing_structure_solution 'ShelXS (Sheldrick, 2008)'
_diffrn_ambient_environment N~2~
_diffrn_ambient_temperature 100.00(10)
_diffrn_detector 'CCD plate'
_diffrn_detector_area_resol_mean 5.2684
_diffrn_detector_type AtlasS2
_diffrn_measured_fraction_theta_full 0.999
_diffrn_measured_fraction_theta_max 0.967
_diffrn_measurement_details
;
List of Runs (angles in degrees, time in seconds):

  # Type    Start    End  Width  t~exp~   \w     \q     \k     \f   Frames
#--------------------------------------------------------------------------
  1  \w     70.00 119.00   1.00    1.00    --   40.98  19.00 120.00   49
  2  \w    124.00 164.00   1.00    1.00    --  106.95 125.00   0.00   40
  3  \w    105.00 168.00   1.00    1.00    --  106.95 125.00 120.00   63
  4  \w     81.00 178.00   1.00    1.00    --  106.95  45.00 -90.00   97
  5  \w    138.00 165.00   1.00    1.00    --  106.95 125.00-120.00   27
  6  \w     36.00 130.00   1.00    1.00    --  106.95 -61.00 120.00   94
  7  \w     25.00  96.00   1.00    1.00    --   40.98-125.00 150.00   71
  8  \w     28.00 104.00   1.00    1.00    --  106.95 -94.00  60.00   76
  9  \w      6.00  35.00   1.00    1.00    --   40.98 -99.00-180.00   29
 10  \w    -24.00  65.00   1.00    1.00    --   40.98 -57.00-150.00   89
;
_diffrn_measurement_device 'four-circle diffractometer'
_diffrn_measurement_device_type 'SuperNova, Dual, Cu at zero, AtlasS2'
_diffrn_measurement_method '\w scans'
_diffrn_orient_matrix_type 'CrysAlisPro convention (1999,Acta A55,543-557)'
_diffrn_orient_matrix_UB_11 0.1089999000
_diffrn_orient_matrix_UB_12 0.1398479000
_diffrn_orient_matrix_UB_13 0.0148480000
_diffrn_orient_matrix_UB_21 0.0163343000
_diffrn_orient_matrix_UB_22 -0.0282852000
_diffrn_orient_matrix_UB_23 -0.0585140000
_diffrn_orient_matrix_UB_31 -0.0612858000
_diffrn_orient_matrix_UB_32 0.2415083000
_diffrn_orient_matrix_UB_33 -0.0154983000
_diffrn_radiation_monochromator mirror
_diffrn_radiation_probe x-ray
_diffrn_radiation_type CuK\a
_diffrn_radiation_wavelength 1.54184
_diffrn_reflns_av_R_equivalents 0.0302
_diffrn_reflns_av_unetI/netI 0.0406
_diffrn_reflns_Laue_measured_fraction_full 0.999
_diffrn_reflns_Laue_measured_fraction_max 0.967
_diffrn_reflns_limit_h_max 14
_diffrn_reflns_limit_h_min -15
_diffrn_reflns_limit_k_max 6
_diffrn_reflns_limit_k_min -3
_diffrn_reflns_limit_l_max 25
_diffrn_reflns_limit_l_min -31
_diffrn_reflns_number 5983
_diffrn_reflns_point_group_measured_fraction_full 0.999
_diffrn_reflns_point_group_measured_fraction_max 0.967
_diffrn_reflns_theta_full 67.684
_diffrn_reflns_theta_max 73.578
_diffrn_reflns_theta_min 3.577
_diffrn_source 'micro-focus sealed X-ray tube'
_diffrn_source_type 'SuperNova (Cu) X-ray Source'
_exptl_absorpt_coefficient_mu 3.488
_exptl_absorpt_correction_T_max 1.00000
_exptl_absorpt_correction_T_min 0.72859
_exptl_absorpt_correction_type multi-scan
_exptl_absorpt_process_details
;
CrysAlisPro 1.171.38.43f (Rigaku Oxford Diffraction, 2015)
Empirical absorption correction using spherical harmonics,
 implemented in SCALE3 ABSPACK scaling algorithm.
;
_exptl_crystal_colour colourless
_exptl_crystal_colour_primary colourless
_exptl_crystal_density_diffrn 1.573
_exptl_crystal_description block
_exptl_crystal_F_000 816
_exptl_crystal_size_max 0.12
_exptl_crystal_size_mid 0.11
_exptl_crystal_size_min 0.1
_refine_diff_density_max 0.357
_refine_diff_density_min -0.374
_refine_diff_density_rms 0.067
_refine_ls_extinction_method none
_refine_ls_goodness_of_fit_ref 1.047
_refine_ls_hydrogen_treatment constr
_refine_ls_matrix_type full
_refine_ls_number_parameters 228
_refine_ls_number_reflns 3295
_refine_ls_number_restraints 0
_refine_ls_restrained_S_all 1.047
_refine_ls_R_factor_all 0.0374
_refine_ls_R_factor_gt 0.0308
_refine_ls_shift/su_max 0.002
_refine_ls_shift/su_mean 0.000
_refine_ls_structure_factor_coef Fsqd
_refine_ls_weighting_details 'w=1/[\s^2^(Fo^2^)+(0.0376P)^2^+0.2301P] where P=(Fo^2^+2Fc^2^)/3'
_refine_ls_weighting_scheme calc
_refine_ls_wR_factor_gt 0.0772
_refine_ls_wR_factor_ref 0.0817
_reflns_Friedel_coverage 0.000
_reflns_number_gt 2860
_reflns_number_total 3295
_reflns_threshold_expression 'I > 2\s(I)'
_cod_data_source_file d1ob00421b2.cif
_cod_data_source_block 9st229
_cod_depositor_comments 'Adding full bibliography for 7157974--7157975.cif.'
_cod_database_code 7157974
_shelx_shelxl_version_number 2018/3
_shelx_space_group_comment
;
The symmetry employed for this shelxl refinement is uniquely defined
by the following loop, which should always be used as a source of
symmetry information in preference to the above space-group names.
They are only intended as comments.
;
_reflns_odcompleteness_completeness 99.97
_reflns_odcompleteness_iscentric 1
_reflns_odcompleteness_theta 66.97
_olex2_refinement_description
;
1. Fixed Uiso
 At 1.2 times of:
  All C(H) groups, All C(H,H) groups, All N(H) groups
 At 1.5 times of:
  All C(H,H,H) groups, All O(H) groups
2.a Ternary CH refined with riding coordinates:
 C18(H18)
2.b Secondary CH2 refined with riding coordinates:
 C7(H7A,H7B)
2.c Aromatic/amide H refined with riding coordinates:
 N1(H1), C2(H2), C5(H5), C6(H6), C3(H3A), C14(H14), C10(H10), C13(H13),
 C12(H12), C11(H11)
2.d Idealised Me refined as rotating group:
 C19(H19A,H19B,H19C)
2.e Idealised tetrahedral OH refined as rotating group:
 O3(H3)
;
_olex2_submission_special_instructions 'No special instructions were received'
_oxdiff_exptl_absorpt_empirical_details
;
Empirical correction (ABSPACK) includes:
- Absorption correction using spherical harmonics
- Frame scaling
;
_oxdiff_exptl_absorpt_empirical_full_max 1.752
_oxdiff_exptl_absorpt_empirical_full_min 0.649

loop_
_space_group_symop_operation_xyz
'x, y, z'
'-x+1/2, y+1/2, -z+1/2'
'-x, -y, -z'
'x-1/2, -y-1/2, z-1/2'

loop_
_atom_site_label
_atom_site_type_symbol
_atom_site_fract_x
_atom_site_fract_y
_atom_site_fract_z
_atom_site_U_iso_or_equiv
_atom_site_adp_type
_atom_site_occupancy
_atom_site_site_symmetry_order
_atom_site_calc_flag
_atom_site_refinement_flags_posn
_atom_site_refinement_flags_adp
_atom_site_refinement_flags_occupancy
_atom_site_disorder_assembly
_atom_site_disorder_group
Br1 Br 1.00809(2) 0.83291(5) 0.25228(2) 0.02924(10) Uani 1 1 d . . . . .
O2 O 0.99036(12) 0.8322(3) 0.55393(6) 0.0235(3) Uani 1 1 d . . . . .
O1 O 0.63445(12) 1.0823(3) 0.50763(6) 0.0237(3) Uani 1 1 d . . . . .
O3 O 0.86220(12) 0.4584(3) 0.48426(6) 0.0227(3) Uani 1 1 d . . . . .
H3 H 0.912011 0.407255 0.470603 0.034 Uiso 1 1 calc GR . . . .
N2 N 0.81941(14) 1.0021(4) 0.53883(6) 0.0182(4) Uani 1 1 d . . . . .
N1 N 0.54474(15) 0.7778(4) 0.41969(7) 0.0237(4) Uani 1 1 d . . . . .
H1 H 0.533799 0.912690 0.435023 0.028 Uiso 1 1 calc R . . . .
C1 C 0.75382(16) 0.5817(4) 0.35388(7) 0.0182(4) Uani 1 1 d . . . . .
C16 C 0.71723(16) 0.9726(4) 0.50275(8) 0.0180(4) Uani 1 1 d . . . . .
C2 C 0.73923(17) 0.7977(4) 0.32478(8) 0.0202(4) Uani 1 1 d . . . . .
H2 H 0.678406 0.894003 0.325815 0.024 Uiso 1 1 calc R . . . .
C4 C 0.90445(17) 0.7272(5) 0.29327(8) 0.0212(5) Uani 1 1 d . . . . .
C9 C 0.45150(17) 0.6510(4) 0.38956(8) 0.0194(4) Uani 1 1 d . . . . .
C17 C 0.89738(17) 0.8517(4) 0.52679(8) 0.0188(4) Uani 1 1 d . . . . .
C18 C 0.84979(17) 0.7121(4) 0.47493(8) 0.0187(4) Uani 1 1 d . . . . .
H18 H 0.885433 0.762199 0.445532 0.022 Uiso 1 1 calc R . . . .
C15 C 0.73248(17) 0.7919(4) 0.46363(8) 0.0180(4) Uani 1 1 d . . . . .
C8 C 0.64910(17) 0.6973(4) 0.42540(8) 0.0181(4) Uani 1 1 d . . . . .
C5 C 0.92105(17) 0.5102(4) 0.32135(8) 0.0219(5) Uani 1 1 d . . . . .
H5 H 0.981905 0.414356 0.320113 0.026 Uiso 1 1 calc R . . . .
C7 C 0.67184(17) 0.5008(4) 0.38722(8) 0.0197(4) Uani 1 1 d . . . . .
H7A H 0.603838 0.455950 0.363055 0.024 Uiso 1 1 calc R . . . .
H7B H 0.699876 0.357594 0.408001 0.024 Uiso 1 1 calc R . . . .
C6 C 0.84490(17) 0.4374(4) 0.35161(8) 0.0201(4) Uani 1 1 d . . . . .
H6 H 0.854891 0.291070 0.370503 0.024 Uiso 1 1 calc R . . . .
C3 C 0.81369(18) 0.8728(4) 0.29415(8) 0.0222(5) Uani 1 1 d . . . . .
H3A H 0.803097 1.017397 0.274619 0.027 Uiso 1 1 calc R . . . .
C19 C 0.83902(18) 1.1719(4) 0.58418(8) 0.0223(5) Uani 1 1 d . . . . .
H19A H 0.774497 1.267941 0.583556 0.033 Uiso 1 1 calc GR . . . .
H19B H 0.899025 1.277021 0.581322 0.033 Uiso 1 1 calc GR . . . .
H19C H 0.856429 1.082661 0.617529 0.033 Uiso 1 1 calc GR . . . .
C14 C 0.39469(17) 0.7459(5) 0.34109(8) 0.0224(5) Uani 1 1 d . . . . .
H14 H 0.417426 0.890471 0.327684 0.027 Uiso 1 1 calc R . . . .
C10 C 0.41886(18) 0.4332(4) 0.40924(8) 0.0241(5) Uani 1 1 d . . . . .
H10 H 0.457317 0.370179 0.441819 0.029 Uiso 1 1 calc R . . . .
C13 C 0.30301(18) 0.6229(5) 0.31253(8) 0.0280(5) Uani 1 1 d . . . . .
H13 H 0.263734 0.687163 0.280267 0.034 Uiso 1 1 calc R . . . .
C12 C 0.27041(19) 0.4062(5) 0.33199(9) 0.0298(6) Uani 1 1 d . . . . .
H12 H 0.209373 0.324348 0.312861 0.036 Uiso 1 1 calc R . . . .
C11 C 0.3293(2) 0.3106(5) 0.38037(10) 0.0285(5) Uani 1 1 d . . . . .
H11 H 0.308050 0.163421 0.393263 0.034 Uiso 1 1 calc R . . . .

loop_
_atom_site_aniso_label
_atom_site_aniso_U_11
_atom_site_aniso_U_22
_atom_site_aniso_U_33
_atom_site_aniso_U_23
_atom_site_aniso_U_13
_atom_site_aniso_U_12
Br1 0.02121(14) 0.04428(18) 0.02264(14) 0.00578(10) 0.00542(9) -0.00297(11)
O2 0.0169(7) 0.0281(9) 0.0231(7) -0.0024(6) -0.0015(6) 0.0026(7)
O1 0.0168(7) 0.0279(9) 0.0255(7) -0.0076(7) 0.0023(6) 0.0030(7)
O3 0.0209(8) 0.0196(8) 0.0279(8) -0.0011(6) 0.0055(6) 0.0030(7)
N2 0.0167(8) 0.0220(10) 0.0156(7) -0.0026(7) 0.0023(6) 0.0002(7)
N1 0.0172(9) 0.0244(11) 0.0273(9) -0.0109(8) -0.0007(7) 0.0017(8)
C1 0.0166(10) 0.0231(12) 0.0134(8) -0.0041(8) -0.0002(7) -0.0010(9)
C16 0.0169(10) 0.0192(11) 0.0174(9) 0.0003(8) 0.0025(7) -0.0007(9)
C2 0.0179(10) 0.0210(12) 0.0201(10) -0.0026(8) 0.0004(8) 0.0035(9)
C4 0.0172(10) 0.0307(13) 0.0152(9) 0.0001(8) 0.0024(7) -0.0053(9)
C9 0.0146(10) 0.0230(12) 0.0198(10) -0.0046(8) 0.0016(8) 0.0016(9)
C17 0.0189(10) 0.0197(11) 0.0175(9) 0.0021(8) 0.0032(8) -0.0005(9)
C18 0.0181(10) 0.0210(12) 0.0166(9) -0.0005(8) 0.0022(7) -0.0004(9)
C15 0.0179(10) 0.0194(11) 0.0170(9) -0.0015(8) 0.0040(7) -0.0004(9)
C8 0.0168(10) 0.0190(11) 0.0184(9) 0.0006(8) 0.0035(7) -0.0005(8)
C5 0.0170(10) 0.0288(13) 0.0191(9) -0.0039(9) 0.0018(7) 0.0052(9)
C7 0.0194(10) 0.0205(12) 0.0191(9) -0.0035(8) 0.0040(7) -0.0004(9)
C6 0.0209(10) 0.0210(11) 0.0164(9) -0.0013(8) -0.0006(7) 0.0035(9)
C3 0.0239(11) 0.0225(12) 0.0182(9) 0.0005(9) -0.0004(8) -0.0010(9)
C19 0.0206(11) 0.0277(13) 0.0184(10) -0.0075(9) 0.0031(8) -0.0033(9)
C14 0.0205(11) 0.0274(12) 0.0200(10) 0.0012(9) 0.0055(8) 0.0049(9)
C10 0.0268(11) 0.0244(12) 0.0211(10) -0.0009(9) 0.0054(8) 0.0040(10)
C13 0.0202(11) 0.0451(16) 0.0174(10) -0.0033(10) 0.0008(8) 0.0058(11)
C12 0.0190(11) 0.0419(16) 0.0289(11) -0.0166(10) 0.0058(9) -0.0067(10)
C11 0.0309(13) 0.0231(13) 0.0348(12) -0.0075(10) 0.0143(10) -0.0069(10)

loop_
_atom_type_symbol
_atom_type_description
_atom_type_scat_dispersion_real
_atom_type_scat_dispersion_imag
_atom_type_scat_source
C C 0.0181 0.0091 'International Tables Vol C Tables 4.2.6.8 and 6.1.1.4'
H H 0.0000 0.0000 'International Tables Vol C Tables 4.2.6.8 and 6.1.1.4'
Br Br -0.6763 1.2805 'International Tables Vol C Tables 4.2.6.8 and 6.1.1.4'
N N 0.0311 0.0180 'International Tables Vol C Tables 4.2.6.8 and 6.1.1.4'
O O 0.0492 0.0322 'International Tables Vol C Tables 4.2.6.8 and 6.1.1.4'

loop_
_geom_angle_atom_site_label_1
_geom_angle_atom_site_label_2
_geom_angle_atom_site_label_3
_geom_angle
_geom_angle_site_symmetry_1
_geom_angle_site_symmetry_3
_geom_angle_publ_flag
C18 O3 H3 109.5 . . ?
C16 N2 C19 124.20(18) . . ?
C17 N2 C16 112.26(17) . . ?
C17 N2 C19 123.54(17) . . ?
C9 N1 H1 118.1 . . ?
C8 N1 H1 118.1 . . ?
C8 N1 C9 123.79(19) . . ?
C2 C1 C7 120.9(2) . . ?
C2 C1 C6 118.9(2) . . ?
C6 C1 C7 120.2(2) . . ?
O1 C16 N2 123.11(19) . . ?
O1 C16 C15 129.90(19) . . ?
N2 C16 C15 106.96(17) . . ?
C1 C2 H2 119.4 . . ?
C1 C2 C3 121.3(2) . . ?
C3 C2 H2 119.4 . . ?
C5 C4 Br1 119.66(17) . . ?
C5 C4 C3 121.7(2) . . ?
C3 C4 Br1 118.65(18) . . ?
C14 C9 N1 119.9(2) . . ?
C14 C9 C10 120.4(2) . . ?
C10 C9 N1 119.64(19) . . ?
O2 C17 N2 124.63(19) . . ?
O2 C17 C18 126.3(2) . . ?
N2 C17 C18 109.06(17) . . ?
O3 C18 C17 109.94(16) . . ?
O3 C18 H18 110.6 . . ?
O3 C18 C15 112.87(18) . . ?
C17 C18 H18 110.6 . . ?
C15 C18 C17 102.08(17) . . ?
C15 C18 H18 110.6 . . ?
C16 C15 C18 109.41(17) . . ?
C8 C15 C16 123.86(19) . . ?
C8 C15 C18 126.52(19) . . ?
N1 C8 C15 121.8(2) . . ?
N1 C8 C7 117.83(18) . . ?
C15 C8 C7 120.38(19) . . ?
C4 C5 H5 120.6 . . ?
C4 C5 C6 118.8(2) . . ?
C6 C5 H5 120.6 . . ?
C1 C7 H7A 109.1 . . ?
C1 C7 H7B 109.1 . . ?
C8 C7 C1 112.35(18) . . ?
C8 C7 H7A 109.1 . . ?
C8 C7 H7B 109.1 . . ?
H7A C7 H7B 107.9 . . ?
C1 C6 H6 119.6 . . ?
C5 C6 C1 120.8(2) . . ?
C5 C6 H6 119.6 . . ?
C2 C3 C4 118.6(2) . . ?
C2 C3 H3A 120.7 . . ?
C4 C3 H3A 120.7 . . ?
N2 C19 H19A 109.5 . . ?
N2 C19 H19B 109.5 . . ?
N2 C19 H19C 109.5 . . ?
H19A C19 H19B 109.5 . . ?
H19A C19 H19C 109.5 . . ?
H19B C19 H19C 109.5 . . ?
C9 C14 H14 120.3 . . ?
C9 C14 C13 119.4(2) . . ?
C13 C14 H14 120.3 . . ?
C9 C10 H10 120.1 . . ?
C11 C10 C9 119.8(2) . . ?
C11 C10 H10 120.1 . . ?
C14 C13 H13 119.9 . . ?
C12 C13 C14 120.3(2) . . ?
C12 C13 H13 119.9 . . ?
C13 C12 H12 120.1 . . ?
C13 C12 C11 119.8(2) . . ?
C11 C12 H12 120.1 . . ?
C10 C11 C12 120.3(2) . . ?
C10 C11 H11 119.9 . . ?
C12 C11 H11 119.9 . . ?

loop_
_geom_bond_atom_site_label_1
_geom_bond_atom_site_label_2
_geom_bond_distance
_geom_bond_site_symmetry_2
_geom_bond_publ_flag
Br1 C4 1.906(2) . ?
O2 C17 1.226(3) . ?
O1 C16 1.224(3) . ?
O3 H3 0.8200 . ?
O3 C18 1.417(3) . ?
N2 C16 1.416(2) . ?
N2 C17 1.357(3) . ?
N2 C19 1.458(3) . ?
N1 H1 0.8600 . ?
N1 C9 1.433(3) . ?
N1 C8 1.355(3) . ?
C1 C2 1.388(3) . ?
C1 C7 1.519(3) . ?
C1 C6 1.396(3) . ?
C16 C15 1.440(3) . ?
C2 H2 0.9300 . ?
C2 C3 1.388(3) . ?
C4 C5 1.380(3) . ?
C4 C3 1.390(3) . ?
C9 C14 1.384(3) . ?
C9 C10 1.388(3) . ?
C17 C18 1.529(3) . ?
C18 H18 0.9800 . ?
C18 C15 1.499(3) . ?
C15 C8 1.369(3) . ?
C8 C7 1.512(3) . ?
C5 H5 0.9300 . ?
C5 C6 1.395(3) . ?
C7 H7A 0.9700 . ?
C7 H7B 0.9700 . ?
C6 H6 0.9300 . ?
C3 H3A 0.9300 . ?
C19 H19A 0.9600 . ?
C19 H19B 0.9600 . ?
C19 H19C 0.9600 . ?
C14 H14 0.9300 . ?
C14 C13 1.396(3) . ?
C10 H10 0.9300 . ?
C10 C11 1.379(3) . ?
C13 H13 0.9300 . ?
C13 C12 1.380(4) . ?
C12 H12 0.9300 . ?
C12 C11 1.393(3) . ?
C11 H11 0.9300 . ?
